data_2006182
loop_
_publ_author_name
'Ebisuzaki, Yukiko'
'Boyle, Paul D.'
'Smith, Jennifer A.'

_publ_section_title
;
 Methylxanthines. I. Anhydrous Theophylline
;
_journal_issue 6
_journal_name_full 'Acta Crystallographica Section C'
_journal_page_first 777
_journal_page_last 779
_journal_paper_doi 10.1107/S0108270197001960
_journal_volume 53
_journal_year 1997
_chemical_formula_moiety 'C7 H8 N4 O2'
_chemical_formula_sum 'C7 H8 N4 O2'
_chemical_formula_weight 180.16
_chemical_name_common Theophylline
_chemical_name_systematic
;
 3,7-dihydro-1,3-dimethyl-1H-purine-2,6-dione
;
_space_group_IT_number 33
_symmetry_cell_setting orthorhombic
_symmetry_space_group_name_Hall 'P 2c -2n'
_symmetry_space_group_name_H-M 'P n a 21'
_cell_angle_alpha 90.0
_cell_angle_beta 90.0
_cell_angle_gamma 90.0
_cell_formula_units_Z 4
_cell_length_a 24.612(2)
_cell_length_b 3.8302(4)
_cell_length_c 8.5010(5)
_cell_measurement_reflns_used 25
_cell_measurement_temperature 293
_cell_measurement_theta_max 20.00
_cell_measurement_theta_min 12.00
_cell_volume 801.38(12)
_computing_data_reduction 'NRCVAX DATRD2 (Gabe, Le Page, Charland, Lee & White, 1989)'
_computing_molecular_graphics 'NRCVAX, ORTEPII (Johnson, 1976)'
_computing_publication_material 'NRCVAX TABLES Jan 94 Version'
_computing_structure_refinement 'NRCVAX LSTSQ'
_computing_structure_solution 'SIR92 (Altomare et al., 1994)'
_diffrn_ambient_temperature 293
_diffrn_measurement_device 'Nonius CAD-4'
_diffrn_measurement_method '\w scan b/P/b'
_diffrn_radiation_monochromator graphite
_diffrn_radiation_source 'xray tube'
_diffrn_radiation_type 'Molybdenum K\a'
_diffrn_radiation_wavelength .71073
_diffrn_reflns_av_R_equivalents .000
_diffrn_reflns_limit_h_max 29
_diffrn_reflns_limit_h_min 0
_diffrn_reflns_limit_k_max 4
_diffrn_reflns_limit_k_min 0
_diffrn_reflns_limit_l_max 10
_diffrn_reflns_limit_l_min 0
_diffrn_reflns_number 752
_diffrn_reflns_theta_max 25.00
_diffrn_reflns_theta_min 0.00
_diffrn_standards_decay_% '< 1'
_diffrn_standards_interval_time 80
_diffrn_standards_number 3
_exptl_absorpt_coefficient_mu .11
_exptl_absorpt_correction_T_max 1.0000
_exptl_absorpt_correction_T_min 1.0000
_exptl_absorpt_correction_type none
_exptl_crystal_colour colorless
_exptl_crystal_density_diffrn 1.493
_exptl_crystal_density_meas ?
_exptl_crystal_description 'thin plate'
_exptl_crystal_F_000 376.18
_exptl_crystal_size_max .45
_exptl_crystal_size_mid .30
_exptl_crystal_size_min .03
_refine_diff_density_max .25
_refine_diff_density_min -.23
_refine_ls_extinction_coef '4.2(14) x 10'
_refine_ls_extinction_method 'Larson (1970)'
_refine_ls_goodness_of_fit_obs 1.65
_refine_ls_hydrogen_treatment 'see text for treatment of hydrogens'
_refine_ls_matrix_type full
_refine_ls_number_parameters 126
_refine_ls_number_reflns 646
_refine_ls_R_factor_all .053
_refine_ls_R_factor_obs .053
_refine_ls_shift/esd_max .001
_refine_ls_structure_factor_coef F
_refine_ls_weighting_details 'w = 1/[\s^2^(F)+ 0.0005F^2^]'
_refine_ls_weighting_scheme calc
_refine_ls_wR_factor_all .056
_refine_ls_wR_factor_obs .056
_reflns_number_observed 646
_reflns_number_total 752
_reflns_observed_criterion 'Inet >  0.5\s(Inet)'
_cod_data_source_file bk1284.cif
_cod_data_source_block Theopylline
_cod_depositor_comments
;
The following automatic conversions were performed:
'_symmetry_cell_setting' value 'Orthorhombic' changed to 'orthorhombic'
according to '/home/saulius/struct/CIF-dictionaries/cif_core.dic'
dictionary named 'cif_core.dic' version 2.4.1 from 2010-06-29.

Automatic conversion script
Id: cif_fix_enum 1527 2010-12-29 10:47:43Z saulius 

The following automatic conversions were performed:

'_atom_site_thermal_displace_type' tag value 'Uij' was replaced with
'Uani' value 13 times.

Automatic conversion script
Id: cif_fix_values 1646 2011-03-28 12:23:43Z adriana 

The following automatic conversions were performed:

'_symmetry_cell_setting' value 'Orthorhombic' changed to
'orthorhombic' according to
/home/saulius/struct/CIF-dictionaries/cif_core.dic dictionary named
'cif_core.dic' version 2.4.1 from 2010-06-29.

Automatic conversion script
Id: cif_fix_values 1715 2011-07-08 13:25:40Z adriana 

The following automatic conversions were performed:

'_exptl_crystal_density_meas' value 'not measured' was changed to '?'
- the value is perceived as not measured.

Automatic conversion script
Id: cif_fix_values 3008 2015-01-20 13:52:24Z robertas 

The following automatic conversions were performed:

'_refine_ls_weighting_scheme' value '1/[\s^2^(F)+ 0.0005F^2^]' was
changed to 'calc'. New tag '_refine_ls_weighting_details' was
created. The value of the new tag was set to 'w = 1/[\s^2^(F)+
0.0005F^2^]'.

Automatic conversion script
Id: cif_fix_values 3143 2015-03-26 13:38:13Z robertas 
;
_cod_database_code 2006182

loop_
_symmetry_equiv_pos_as_xyz
x,y,z
1/2-x,1/2+y,1/2+z
1/2+x,1/2-y,z
-x,-y,1/2+z

loop_
_atom_site_aniso_label
_atom_site_aniso_U_11
_atom_site_aniso_U_22
_atom_site_aniso_U_33
_atom_site_aniso_U_12
_atom_site_aniso_U_13
_atom_site_aniso_U_23
_atom_site_aniso_type_symbol
N1 .0215(18) .057(3) .050(3) .0006(19) -.0055(19) .007(2) N
C2 .034(3) .043(3) .062(4) .003(2) .011(3) .006(3) C
N3 .038(2) .047(3) .042(2) .004(2) .0146(19) -.005(2) N
C4 .029(2) .040(3) .037(3) -.002(2) .003(2) -.001(3) C
C5 .0258(19) .044(3) .030(2) -.002(2) .001(2) -.005(3) C
C6 .031(2) .045(3) .034(3) -.006(2) .001(2) .004(3) C
N7 .0272(16) .059(3) .026(2) .005(2) .0002(17) -.007(2) N
C8 .033(2) .052(3) .036(3) .008(2) -.004(2) -.003(3) C
N9 .039(2) .061(3) .031(2) .004(2) -.0007(19) -.006(2) N
C10 .034(3) .092(5) .082(5) .004(3) -.026(3) .008(5) C
O11 .039(2) .083(4) .088(3) .022(2) .017(2) .007(3) O
C12 .060(3) .060(4) .052(4) .003(3) .023(3) -.009(3) C
O13 .0416(17) .078(3) .032(2) -.0067(19) -.0070(15) -.003(2) O

loop_
_atom_site_label
_atom_site_fract_x
_atom_site_fract_y
_atom_site_fract_z
_atom_site_U_iso_or_equiv
_atom_site_thermal_displace_type
_atom_site_calc_flag
_atom_site_refinement_flags
_atom_site_type_symbol
N1 .90933(14) .3795(13) .7289(7) .043(2) Uani ? . N
C2 .9182(2) .2581(15) .5740(8) .046(3) Uani ? . C
N3 .87764(16) .3067(12) .4677(7) .043(2) Uani ? . N
C4 .82936(17) .4592(13) .5151(6) .035(3) Uani ? . C
C5 .82219(16) .5719(14) .6641(7) .033(2) Uani ? . C
C6 .86184(17) .5454(14) .7865(7) .037(3) Uani ? . C
N7 .76965(14) .7031(12) .6688(6) .037(2) Uani ? . N
C8 .74988(19) .6607(16) .5249(7) .040(3) Uani ? . C
N9 .78433(16) .5109(13) .4275(6) .044(2) Uani ? . N
C10 .9538(2) .323(2) .8448(10) .069(4) Uani ? . C
O11 .96018(14) .1045(13) .5412(7) .070(3) Uani ? . O
C12 .8846(2) .1913(17) .3041(8) .057(3) Uani ? . C
O13 .85785(12) .6411(11) .92206 .051(2) Uani ? . O
H7 .752(2) .800(17) .751(8) .061(19) Uiso ? . H
H8 .710(2) .717(15) .500(8) .062(16) Uiso ? . H
H10a .984 .208 .794 .0792 Uiso ? . H
H10b .966 .543 .886 .0792 Uiso ? . H
H10c .941 .179 .929 .0792 Uiso ? . H
H12a .920 .094 .292 .0674 Uiso ? . H
H12b .858 .019 .279 .0674 Uiso ? . H
H12c .881 .389 .235 .0674 Uiso ? . H

loop_
_atom_type_symbol
_atom_type_scat_dispersion_real
_atom_type_scat_dispersion_imag
_atom_type_scat_source
C .002 .002 'International Tables Vol. IV Table 2.2B'
H .000 .000 'International Tables Vol. IV Table 2.2B'
N .004 .003 'International Tables Vol. IV Table 2.2B'
O .008 .006 'International Tables Vol. IV Table 2.2B'

loop_
_geom_angle_atom_site_label_1
_geom_angle_atom_site_label_2
_geom_angle_atom_site_label_3
_geom_angle
_geom_angle_publ_flag
C2 N1 C6 126.6(4) y
C2 N1 C10 117.1(5) y
C6 N1 C10 116.3(5) y
N1 C2 N3 117.4(4) y
N1 C2 O11 120.2(6) y
N3 C2 O11 122.4(6) y
C2 N3 C4 119.7(5) y
C2 N3 C12 120.1(5) y
C4 N3 C12 120.2(5) y
N3 C4 C5 121.4(5) y
N3 C4 N9 127.3(5) y
C5 C4 N9 111.3(4) y
C4 C5 C6 124.8(4) y
C4 C5 N7 105.4(4) y
C6 C5 N7 129.8(5) y
N1 C6 C5 110.1(5) y
N1 C6 O13 122.0(5) y
C5 C6 O13 127.9(4) y
C5 N7 C8 105.7(5) y
C5 N7 H7 128(4) y
C8 N7 H7 126(4) y
N7 C8 N9 113.4(4) y
N7 C8 H8 121(4) y
N9 C8 H8 125(4) y
C4 N9 C8 104.2(5) y
N1 C10 H10a 109.6(7) n
N1 C10 H10b 109.8(6) n
N1 C10 H10c 109.4(5) n
H10a C10 H10b 109.5(5) n
H10a C10 H10c 109.1(7) n
H10b C10 H10c 109.5(9) n
N3 C12 H12a 108.9(6) n
N3 C12 H12b 109.8(5) n
N3 C12 H12c 109.3(5) n
H12a C12 H12b 109.8(6) n
H12a C12 H12c 108.8(6) n

loop_
_geom_bond_atom_site_label_1
_geom_bond_atom_site_label_2
_geom_bond_site_symmetry_1
_geom_bond_site_symmetry_2
_geom_bond_distance
_geom_bond_publ_flag
N1 C2 ? ? 1.413(9) y
N1 C6 ? ? 1.418(7) y
N1 C10 ? ? 1.488(8) y
C2 N3 ? ? 1.360(8) y
C2 O11 ? ? 1.221(6) y
N3 C4 ? ? 1.384(6) y
N3 C12 ? ? 1.469(8) y
C4 C5 ? ? 1.349(8) y
C4 N9 ? ? 1.350(6) y
C5 C6 ? ? 1.430(7) y
C5 N7 ? ? 1.388(5) y
C6 O13 ? ? 1.213(6) y
N7 C8 ? ? 1.327(8) y
N7 H7 ? ? .90(7) y
C8 N9 ? ? 1.316(7) y
C8 H8 ? ? 1.02(6) y
C10 H10a ? ? .960(7) n
C10 H10b ? ? .960(8) n
C10 H10c ? ? .960(8) n
C12 H12a ? ? .960(6) n
C12 H12b ? ? .960(6) n

loop_
_geom_hbond_atom_site_label_D
_geom_hbond_atom_site_label_H
_geom_hbond_atom_site_label_A
_geom_hbond_site_symmetry_A
_geom_hbond_distance_HA
_geom_hbond_angle_DHA
_geom_hbond_publ_flag
N7 H7 N9 2_655 1.93(7) 179(5) yes
C8 H8 O13 2_654 2.42(6) 149(4) yes
C8 H8 O13 2_644 2.85(6) 116(4) yes
